data_2312688
loop_
_publ_author_name
'Simura, Rayko'
'Suzuki, Yamato'
'Yamane, Hisanori'

_publ_section_title
;
 Perovskite-related structures of Ba<sub>2</sub>YAlO<sub>5</sub> and the
 &#x3b2; and &#x3b1; phases of
 Ba<sub>6</sub>Y<sub>2</sub>Al<sub>4</sub>O<sub>15</sub> containing
 AlO<sub>4</sub> tetrahedra.
;
_journal_coeditor_code OP3025
_journal_issue 'Pt 11'
_journal_name_full 'Acta crystallographica. Section C, Structural chemistry'
_journal_page_first 464
_journal_page_last 471
_journal_paper_doi 10.1107/S2053229623008860
_journal_volume 79
_journal_year 2023
_chemical_formula_iupac 'Ba6 Y2 Al4 O15'
_chemical_formula_moiety 'Al4 Ba6 O15 Y2'
_chemical_formula_sum 'Al4 Ba6 O15 Y2'
_chemical_formula_weight 1349.78
_chemical_name_common 'barium yttrium aluminum oxide'
_space_group_crystal_system monoclinic
_space_group_IT_number 13
_space_group_name_Hall '-P 2yc'
_space_group_name_H-M_alt 'P 1 2/c 1'
_audit_creation_method 'APEX4 v2021.10-0'
_cell_angle_alpha 90
_cell_angle_beta 91.6065(11)
_cell_angle_gamma 90
_cell_formula_units_Z 2
_cell_length_a 7.8310(2)
_cell_length_b 5.8990(2)
_cell_length_c 18.3344(6)
_cell_measurement_reflns_used 8532
_cell_measurement_temperature 300.(2)
_cell_measurement_theta_max 30.5352
_cell_measurement_theta_min 3.3740
_cell_volume 846.63(5)
_computing_cell_refinement
;
SAINT (Bruker, 2019)
;
_computing_data_collection
;
APEX3 (Bruker, 2019)
;
_computing_data_reduction
;
SAINT (Bruker, 2019)
;
_computing_molecular_graphics
;
VESTA (Momma and Izumi, 2011)
;
_computing_structure_refinement
;
SHELXL2019 (Sheldrick, 2015b)
;
_computing_structure_solution
;
SHELXT (Sheldrick, 2015a)
;
_diffrn_ambient_temperature 300.(2)
_diffrn_detector_area_resol_mean 7.3910
_diffrn_measured_fraction_theta_full 0.941
_diffrn_measured_fraction_theta_max 0.941
_diffrn_measurement_device_type 'Bruker D8 QUEST'
_diffrn_measurement_method '\f and \w scans'
_diffrn_radiation_type MoK\a
_diffrn_radiation_wavelength 0.71073
_diffrn_reflns_av_unetI/netI 0.0435
_diffrn_reflns_limit_h_max 10
_diffrn_reflns_limit_h_min 0
_diffrn_reflns_limit_k_max 0
_diffrn_reflns_limit_k_min -7
_diffrn_reflns_limit_l_max 23
_diffrn_reflns_limit_l_min -23
_diffrn_reflns_number 2835
_diffrn_reflns_theta_full 25.24
_diffrn_reflns_theta_max 27.47
_diffrn_reflns_theta_min 2.22
_diffrn_source 'sealed X-ray tube'
_exptl_absorpt_coefficient_mu 20.766
_exptl_absorpt_correction_T_max 0.44
_exptl_absorpt_correction_T_min 0.30
_exptl_absorpt_correction_type multi-scan
_exptl_absorpt_process_details
;
(SADABS; Bruker, 2019)
;
_exptl_crystal_colour 'translucent colourless'
_exptl_crystal_density_diffrn 5.295
_exptl_crystal_density_method 'not measured'
_exptl_crystal_description granule
_exptl_crystal_F_000 1172
_exptl_crystal_size_max 0.058
_exptl_crystal_size_mid 0.053
_exptl_crystal_size_min 0.047
_refine_diff_density_max 1.630
_refine_diff_density_min -2.185
_refine_ls_abs_structure_details
;
Refined as a 4-domain twin
;
_refine_ls_extinction_method none
_refine_ls_goodness_of_fit_ref 1.135
_refine_ls_hydrogen_treatment undef
_refine_ls_matrix_type full
_refine_ls_number_parameters 127
_refine_ls_number_reflns 2835
_refine_ls_number_restraints 0
_refine_ls_restrained_S_all 1.135
_refine_ls_R_factor_all 0.0404
_refine_ls_R_factor_gt 0.0352
_refine_ls_shift/su_max 0.000
_refine_ls_shift/su_mean 0.000
_refine_ls_structure_factor_coef Fsqd
_refine_ls_weighting_details 'w=1/[\s^2^(Fo^2^)+(0.0271P)^2^+7.7136P] where P=(Fo^2^+2Fc^2^)/3'
_refine_ls_weighting_scheme calc
_refine_ls_wR_factor_gt 0.0779
_refine_ls_wR_factor_ref 0.0803
_reflns_number_gt 2619
_reflns_number_total 2835
_reflns_threshold_expression 'I > 2\s(I)'
_cod_data_source_file op3025sup1.cif
_cod_data_source_block bBa6Y2Al4O15
_cod_database_code 2312688

loop_
_space_group_symop_operation_xyz
'x, y, z'
'-x, y, -z+1/2'
'-x, -y, -z'
'x, -y, z-1/2'

loop_
_atom_site_type_symbol
_atom_site_label
_atom_site_fract_x
_atom_site_fract_y
_atom_site_fract_z
_atom_site_U_iso_or_equiv
_atom_site_adp_type
_atom_site_calc_flag
_atom_site_occupancy
_atom_site_disorder_assembly
_atom_site_disorder_group
Ba Ba1 0.02904(7) 0.24854(10) 0.09005(4) 0.00752(15) Uani d 1 . .
Ba Ba2 0.49877(7) 0.25501(10) 0.08220(3) 0.00710(15) Uani d 1 . .
Ba Ba3 0.500000 0.81707(15) 0.250000 0.0088(2) Uani d 1 . .
Ba Ba4 0.000000 0.77222(14) 0.250000 0.00807(19) Uani d 1 . .
Y Y1 0.24668(12) 0.75107(18) 0.41077(5) 0.0050(2) Uani d 1 . .
Al Al1 0.2211(4) 0.2660(6) 0.26746(16) 0.0051(6) Uani d 1 . .
Al Al2 0.2473(4) 0.2476(6) 0.55630(17) 0.0047(6) Uani d 1 . .
O O1 0.0572(8) 0.2616(13) 0.6067(4) 0.0101(15) Uani d 1 . .
O O2 0.2352(10) 0.0008(18) 0.0022(5) 0.0073(14) Uani d 1 . .
O O3 0.2367(11) 0.4833(17) 0.4956(5) 0.0086(17) Uani d 1 . .
O O4 0.2454(10) 0.0428(13) 0.3323(4) 0.0077(15) Uani d 1 . .
O O5 0.2699(11) 0.5224(12) 0.3129(4) 0.0094(15) Uani d 1 . .
O O6 0.3097(10) 0.1825(14) 0.1869(4) 0.0129(17) Uani d 1 . .
O O7 0.4593(9) 0.2544(13) 0.5923(4) 0.0109(14) Uani d 1 . .
O O8 0.000000 0.2867(16) 0.250000 0.010(2) Uani d 1 . .

loop_
_atom_site_aniso_label
_atom_site_aniso_U_11
_atom_site_aniso_U_22
_atom_site_aniso_U_33
_atom_site_aniso_U_12
_atom_site_aniso_U_13
_atom_site_aniso_U_23
Ba1 0.0078(3) 0.0064(3) 0.0084(3) 0.0005(4) 0.0012(2) 0.0001(2)
Ba2 0.0069(2) 0.0067(3) 0.0077(3) 0.0005(4) 0.0006(2) 0.00076(18)
Ba3 0.0092(4) 0.0080(4) 0.0094(4) 0.000000 0.0038(4) 0.000000
Ba4 0.0105(3) 0.0057(4) 0.0078(4) 0.000000 -0.0031(3) 0.000000
Y1 0.0070(4) 0.0033(5) 0.0047(5) -0.0007(7) -0.0001(3) 0.0001(4)
Al1 0.0047(11) 0.0045(14) 0.0062(16) -0.0005(15) 0.0023(11) 0.0008(10)
Al2 0.0055(12) 0.0038(15) 0.0048(15) -0.0011(16) 0.0016(11) -0.0003(14)
O1 0.009(3) 0.010(3) 0.011(4) 0.001(4) -0.001(3) 0.001(3)
O2 0.010(4) 0.007(3) 0.005(3) 0.002(3) 0.002(4) 0.001(2)
O3 0.014(4) 0.006(4) 0.005(3) 0.001(4) 0.000(4) 0.002(3)
O4 0.009(4) 0.008(4) 0.006(4) 0.000(4) -0.002(3) 0.003(3)
O5 0.013(4) 0.007(4) 0.008(4) 0.000(3) -0.001(3) -0.005(3)
O6 0.012(3) 0.016(4) 0.011(4) 0.002(3) 0.005(3) -0.001(3)
O7 0.007(3) 0.011(3) 0.014(4) -0.001(4) -0.001(3) 0.000(3)
O8 0.007(4) 0.010(5) 0.012(5) 0.000000 0.001(4) 0.000000

loop_
_atom_type_symbol
_atom_type_description
_atom_type_scat_dispersion_real
_atom_type_scat_dispersion_imag
_atom_type_scat_source
Al Al 0.0645 0.0514 'International Tables Vol C Tables 4.2.6.8 and 6.1.1.4'
Ba Ba -0.3244 2.2819 'International Tables Vol C Tables 4.2.6.8 and 6.1.1.4'
O O 0.0106 0.0060 'International Tables Vol C Tables 4.2.6.8 and 6.1.1.4'
Y Y -2.7962 3.5667 'International Tables Vol C Tables 4.2.6.8 and 6.1.1.4'

loop_
_geom_angle_atom_site_label_1
_geom_angle_atom_site_label_2
_geom_angle_atom_site_label_3
_geom_angle_site_symmetry_1
_geom_angle_site_symmetry_3
_geom_angle
_geom_angle_publ_flag
O2 Ba1 O6 . . 80.5(2) ?
O2 Ba1 O4 . 2 121.8(3) ?
O6 Ba1 O4 . 2 102.1(2) ?
O2 Ba1 O3 . 4_565 65.6(2) ?
O6 Ba1 O3 . 4_565 90.7(2) ?
O4 Ba1 O3 2 4_565 166.0(2) ?
O2 Ba1 O1 . 4_565 123.2(3) ?
O6 Ba1 O1 . 4_565 90.9(2) ?
O4 Ba1 O1 2 4_565 114.9(2) ?
O3 Ba1 O1 4_565 4_565 58.4(2) ?
O2 Ba1 O3 . 2 111.1(3) ?
O6 Ba1 O3 . 2 159.6(3) ?
O4 Ba1 O3 2 2 86.3(2) ?
O3 Ba1 O3 4_565 2 79.8(3) ?
O1 Ba1 O3 4_565 2 68.7(2) ?
O2 Ba1 O8 . . 133.5(2) ?
O6 Ba1 O8 . . 57.64(16) ?
O4 Ba1 O8 2 . 57.49(17) ?
O3 Ba1 O8 4_565 . 127.9(2) ?
O1 Ba1 O8 4_565 . 80.1(2) ?
O3 Ba1 O8 2 . 115.1(2) ?
O2 Ba1 O2 . 3 79.4(2) ?
O6 Ba1 O2 . 3 142.9(3) ?
O4 Ba1 O2 2 3 64.0(2) ?
O3 Ba1 O2 4_565 3 108.7(3) ?
O1 Ba1 O2 4_565 3 126.2(2) ?
O3 Ba1 O2 2 3 57.5(2) ?
O8 Ba1 O2 . 3 121.5(2) ?
O2 Ba1 O1 . 4 59.1(3) ?
O6 Ba1 O1 . 4 75.3(2) ?
O4 Ba1 O1 2 4 65.5(2) ?
O3 Ba1 O1 4_565 4 124.4(2) ?
O1 Ba1 O1 4_565 4 165.6(3) ?
O3 Ba1 O1 2 4 125.0(2) ?
O8 Ba1 O1 . 4 89.0(2) ?
O2 Ba1 O1 3 4 67.6(2) ?
O2 Ba1 Al1 . 2 148.6(2) ?
O6 Ba1 Al1 . 2 88.57(16) ?
O4 Ba1 Al1 2 2 32.51(15) ?
O3 Ba1 Al1 4_565 2 144.4(2) ?
O1 Ba1 Al1 4_565 2 86.05(16) ?
O3 Ba1 Al1 2 2 88.90(18) ?
O8 Ba1 Al1 . 2 31.91(5) ?
O2 Ba1 Al1 3 2 92.64(17) ?
O1 Ba1 Al1 4 2 89.68(15) ?
O2 Ba1 Al2 . 2 84.7(2) ?
O6 Ba1 Al2 . 2 165.16(17) ?
O4 Ba1 Al2 2 2 85.53(15) ?
O3 Ba1 Al2 4_565 2 83.33(18) ?
O1 Ba1 Al2 4_565 2 97.41(14) ?
O3 Ba1 Al2 2 2 31.6(2) ?
O8 Ba1 Al2 . 2 135.90(6) ?
O2 Ba1 Al2 3 2 31.3(2) ?
O1 Ba1 Al2 4 2 96.94(14) ?
Al1 Ba1 Al2 2 2 104.21(7) ?
O2 Ba1 Al2 . 4 30.5(2) ?
O6 Ba1 Al2 . 4 67.31(17) ?
O4 Ba1 Al2 2 4 96.39(16) ?
O3 Ba1 Al2 4_565 4 93.84(19) ?
O1 Ba1 Al2 4_565 4 145.37(14) ?
O3 Ba1 Al2 2 4 130.9(2) ?
O8 Ba1 Al2 . 4 107.13(17) ?
O2 Ba1 Al2 3 4 79.72(19) ?
O1 Ba1 Al2 4 4 30.92(15) ?
Al1 Ba1 Al2 2 4 118.33(8) ?
Al2 Ba1 Al2 2 4 99.46(7) ?
O6 Ba2 O4 . 2_655 85.6(2) ?
O6 Ba2 O3 . 2_655 155.7(3) ?
O4 Ba2 O3 2_655 2_655 88.4(2) ?
O6 Ba2 O2 . . 82.6(3) ?
O4 Ba2 O2 2_655 . 122.4(2) ?
O3 Ba2 O2 2_655 . 120.0(3) ?
O6 Ba2 O7 . 4_565 93.1(2) ?
O4 Ba2 O7 2_655 4_565 118.9(2) ?
O3 Ba2 O7 2_655 4_565 69.3(2) ?
O2 Ba2 O7 . 4_565 117.9(2) ?
O6 Ba2 O3 . 4_565 94.8(2) ?
O4 Ba2 O3 2_655 4_565 175.4(2) ?
O3 Ba2 O3 2_655 4_565 89.3(2) ?
O2 Ba2 O3 . 4_565 62.1(2) ?
O7 Ba2 O3 4_565 4_565 56.6(2) ?
O6 Ba2 O7 . 4 73.7(2) ?
O4 Ba2 O7 2_655 4 66.1(2) ?
O3 Ba2 O7 2_655 4 124.8(2) ?
O2 Ba2 O7 . 4 56.5(2) ?
O7 Ba2 O7 4_565 4 165.9(3) ?
O3 Ba2 O7 4_565 4 118.4(2) ?
O6 Ba2 O2 . 3_655 137.6(3) ?
O4 Ba2 O2 2_655 3_655 64.7(2) ?
O3 Ba2 O2 2_655 3_655 57.7(2) ?
O2 Ba2 O2 . 3_655 88.5(2) ?
O7 Ba2 O2 4_565 3_655 127.0(2) ?
O3 Ba2 O2 4_565 3_655 117.2(3) ?
O7 Ba2 O2 4 3_655 67.0(2) ?
O6 Ba2 O5 . 2_655 87.6(2) ?
O4 Ba2 O5 2_655 2_655 58.35(19) ?
O3 Ba2 O5 2_655 2_655 69.3(2) ?
O2 Ba2 O5 . 2_655 170.0(2) ?
O7 Ba2 O5 4_565 2_655 60.5(2) ?
O3 Ba2 O5 4_565 2_655 117.1(2) ?
O7 Ba2 O5 4 2_655 122.39(19) ?
O2 Ba2 O5 3_655 2_655 100.1(2) ?
O6 Ba2 O7 . 2_655 147.4(2) ?
O4 Ba2 O7 2_655 2_655 117.57(19) ?
O3 Ba2 O7 2_655 2_655 54.2(2) ?
O2 Ba2 O7 . 2_655 65.8(2) ?
O7 Ba2 O7 4_565 2_655 94.5(2) ?
O3 Ba2 O7 4_565 2_655 64.0(2) ?
O7 Ba2 O7 4 2_655 94.2(2) ?
O2 Ba2 O7 3_655 2_655 53.3(2) ?
O5 Ba2 O7 2_655 2_655 123.5(2) ?
O6 Ba2 Al2 . 2_655 169.4(2) ?
O4 Ba2 Al2 2_655 2_655 89.28(16) ?
O3 Ba2 Al2 2_655 2_655 32.9(2) ?
O2 Ba2 Al2 . 2_655 92.29(18) ?
O7 Ba2 Al2 4_565 2_655 97.50(17) ?
O3 Ba2 Al2 4_565 2_655 91.01(18) ?
O7 Ba2 Al2 4 2_655 95.72(16) ?
O2 Ba2 Al2 3_655 2_655 32.4(2) ?
O5 Ba2 Al2 2_655 2_655 97.66(16) ?
O7 Ba2 Al2 2_655 2_655 31.61(13) ?
O6 Ba2 Al1 . 2_655 76.57(18) ?
O4 Ba2 Al1 2_655 2_655 30.65(16) ?
O3 Ba2 Al1 2_655 2_655 86.39(18) ?
O2 Ba2 Al1 . 2_655 146.2(2) ?
O7 Ba2 Al1 4_565 2_655 89.81(15) ?
O3 Ba2 Al1 4_565 2_655 145.14(19) ?
O7 Ba2 Al1 4 2_655 91.91(15) ?
O2 Ba2 Al1 3_655 2_655 89.24(18) ?
O5 Ba2 Al1 2_655 2_655 30.48(14) ?
O7 Ba2 Al1 2_655 2_655 135.01(13) ?
Al2 Ba2 Al1 2_655 2_655 103.42(7) ?
O5 Ba3 O5 . 2_655 102.5(3) ?
O5 Ba3 O6 . 2_665 130.0(2) ?
O5 Ba3 O6 2_655 2_665 107.7(2) ?
O5 Ba3 O6 . 1_565 107.7(2) ?
O5 Ba3 O6 2_655 1_565 130.0(2) ?
O6 Ba3 O6 2_665 1_565 81.6(3) ?
O5 Ba3 O4 . 2_665 168.4(2) ?
O5 Ba3 O4 2_655 2_665 66.6(2) ?
O6 Ba3 O4 2_665 2_665 59.8(2) ?
O6 Ba3 O4 1_565 2_665 78.4(2) ?
O5 Ba3 O4 . 1_565 66.6(2) ?
O5 Ba3 O4 2_655 1_565 168.4(2) ?
O6 Ba3 O4 2_665 1_565 78.4(2) ?
O6 Ba3 O4 1_565 1_565 59.8(2) ?
O4 Ba3 O4 2_665 1_565 124.6(3) ?
O5 Ba3 O7 . 4_565 105.4(2) ?
O5 Ba3 O7 2_655 4_565 63.5(2) ?
O6 Ba3 O7 2_665 4_565 123.4(2) ?
O6 Ba3 O7 1_565 4_565 70.6(2) ?
O4 Ba3 O7 2_665 4_565 66.7(2) ?
O4 Ba3 O7 1_565 4_565 121.93(19) ?
O5 Ba3 O7 . 3_666 63.5(2) ?
O5 Ba3 O7 2_655 3_666 105.4(2) ?
O6 Ba3 O7 2_665 3_666 70.6(2) ?
O6 Ba3 O7 1_565 3_666 123.4(2) ?
O4 Ba3 O7 2_665 3_666 121.93(19) ?
O4 Ba3 O7 1_565 3_666 66.7(2) ?
O7 Ba3 O7 4_565 3_666 163.5(3) ?
O5 Ba3 Al1 . 2_665 159.67(16) ?
O5 Ba3 Al1 2_655 2_665 91.26(17) ?
O6 Ba3 Al1 2_665 2_665 29.76(16) ?
O6 Ba3 Al1 1_565 2_665 72.96(17) ?
O4 Ba3 Al1 2_665 2_665 31.00(15) ?
O4 Ba3 Al1 1_565 2_665 98.28(17) ?
O7 Ba3 Al1 4_565 2_665 94.04(15) ?
O7 Ba3 Al1 3_666 2_665 98.63(15) ?
O5 Ba3 Al1 . 1_565 91.26(17) ?
O5 Ba3 Al1 2_655 1_565 159.67(16) ?
O6 Ba3 Al1 2_665 1_565 72.96(16) ?
O6 Ba3 Al1 1_565 1_565 29.76(16) ?
O4 Ba3 Al1 2_665 1_565 98.28(17) ?
O4 Ba3 Al1 1_565 1_565 31.00(15) ?
O7 Ba3 Al1 4_565 1_565 98.63(15) ?
O7 Ba3 Al1 3_666 1_565 94.04(15) ?
Al1 Ba3 Al1 2_665 1_565 79.85(10) ?
O5 Ba3 Y1 . . 38.54(15) ?
O5 Ba3 Y1 2_655 . 130.36(15) ?
O6 Ba3 Y1 2_665 . 92.49(16) ?
O6 Ba3 Y1 1_565 . 96.86(15) ?
O4 Ba3 Y1 2_665 . 152.26(14) ?
O4 Ba3 Y1 1_565 . 38.28(14) ?
O7 Ba3 Y1 4_565 . 137.81(14) ?
O7 Ba3 Y1 3_666 . 39.47(14) ?
Al1 Ba3 Y1 2_665 . 121.36(6) ?
Al1 Ba3 Y1 1_565 . 69.18(5) ?
O5 Ba3 Y1 . 2_655 130.36(15) ?
O5 Ba3 Y1 2_655 2_655 38.54(15) ?
O6 Ba3 Y1 2_665 2_655 96.86(15) ?
O6 Ba3 Y1 1_565 2_655 92.49(15) ?
O4 Ba3 Y1 2_665 2_655 38.28(14) ?
O4 Ba3 Y1 1_565 2_655 152.26(14) ?
O7 Ba3 Y1 4_565 2_655 39.47(14) ?
O7 Ba3 Y1 3_666 2_655 137.81(14) ?
Al1 Ba3 Y1 2_665 2_655 69.18(5) ?
Al1 Ba3 Y1 1_565 2_655 121.36(6) ?
Y1 Ba3 Y1 . 2_655 167.65(4) ?
O1 Ba4 O1 4_565 3_566 171.5(3) ?
O1 Ba4 O5 4_565 . 102.7(2) ?
O1 Ba4 O5 3_566 . 72.7(2) ?
O1 Ba4 O5 4_565 2 72.7(2) ?
O1 Ba4 O5 3_566 2 102.7(2) ?
O5 Ba4 O5 . 2 116.5(3) ?
O1 Ba4 O8 4_565 . 85.74(16) ?
O1 Ba4 O8 3_566 . 85.74(16) ?
O5 Ba4 O8 . . 58.23(15) ?
O5 Ba4 O8 2 . 58.23(15) ?
O1 Ba4 O4 4_565 1_565 115.2(2) ?
O1 Ba4 O4 3_566 1_565 69.9(2) ?
O5 Ba4 O4 . 1_565 65.9(2) ?
O5 Ba4 O4 2 1_565 171.6(2) ?
O8 Ba4 O4 . 1_565 123.51(14) ?
O1 Ba4 O4 4_565 2_565 69.9(2) ?
O1 Ba4 O4 3_566 2_565 115.2(2) ?
O5 Ba4 O4 . 2_565 171.6(2) ?
O5 Ba4 O4 2 2_565 65.93(19) ?
O8 Ba4 O4 . 2_565 123.51(14) ?
O4 Ba4 O4 1_565 2_565 113.0(3) ?
O1 Ba4 O8 4_565 1_565 94.26(16) ?
O1 Ba4 O8 3_566 1_565 94.26(16) ?
O5 Ba4 O8 . 1_565 121.77(15) ?
O5 Ba4 O8 2 1_565 121.77(15) ?
O8 Ba4 O8 . 1_565 180.000000 ?
O4 Ba4 O8 1_565 1_565 56.49(14) ?
O4 Ba4 O8 2_565 1_565 56.49(14) ?
O1 Ba4 Al1 4_565 1_565 93.28(16) ?
O1 Ba4 Al1 3_566 1_565 94.01(17) ?
O5 Ba4 Al1 . 1_565 92.05(16) ?
O5 Ba4 Al1 2 1_565 150.09(16) ?
O8 Ba4 Al1 . 1_565 148.98(5) ?
O4 Ba4 Al1 1_565 1_565 31.60(15) ?
O4 Ba4 Al1 2_565 1_565 84.57(15) ?
O8 Ba4 Al1 1_565 1_565 31.02(5) ?
O1 Ba4 Al1 4_565 2_565 94.01(17) ?
O1 Ba4 Al1 3_566 2_565 93.28(16) ?
O5 Ba4 Al1 . 2_565 150.09(16) ?
O5 Ba4 Al1 2 2_565 92.05(16) ?
O8 Ba4 Al1 . 2_565 148.98(5) ?
O4 Ba4 Al1 1_565 2_565 84.57(15) ?
O4 Ba4 Al1 2_565 2_565 31.60(15) ?
O8 Ba4 Al1 1_565 2_565 31.02(5) ?
Al1 Ba4 Al1 1_565 2_565 62.04(11) ?
O1 Ba4 Al1 4_565 2 86.69(16) ?
O1 Ba4 Al1 3_566 2 85.97(17) ?
O5 Ba4 Al1 . 2 87.36(16) ?
O5 Ba4 Al1 2 2 30.44(15) ?
O8 Ba4 Al1 . 2 30.40(5) ?
O4 Ba4 Al1 1_565 2 147.99(15) ?
O4 Ba4 Al1 2_565 2 96.00(15) ?
O8 Ba4 Al1 1_565 2 149.60(5) ?
Al1 Ba4 Al1 1_565 2 179.38(6) ?
Al1 Ba4 Al1 2_565 2 118.58(9) ?
O1 Ba4 Al1 4_565 . 85.97(17) ?
O1 Ba4 Al1 3_566 . 86.69(16) ?
O5 Ba4 Al1 . . 30.44(15) ?
O5 Ba4 Al1 2 . 87.36(16) ?
O8 Ba4 Al1 . . 30.40(5) ?
O4 Ba4 Al1 1_565 . 96.00(15) ?
O4 Ba4 Al1 2_565 . 147.99(15) ?
O8 Ba4 Al1 1_565 . 149.60(5) ?
Al1 Ba4 Al1 1_565 . 118.58(9) ?
Al1 Ba4 Al1 2_565 . 179.38(6) ?
Al1 Ba4 Al1 2 . 60.80(10) ?
O3 Y1 O2 . 4_566 86.4(3) ?
O3 Y1 O4 . 1_565 174.8(3) ?
O2 Y1 O4 4_566 1_565 88.8(3) ?
O3 Y1 O5 . . 97.9(3) ?
O2 Y1 O5 4_566 . 175.2(3) ?
O4 Y1 O5 1_565 . 87.0(3) ?
O3 Y1 O7 . 3_666 93.5(3) ?
O2 Y1 O7 4_566 3_666 95.1(3) ?
O4 Y1 O7 1_565 3_666 88.9(3) ?
O5 Y1 O7 . 3_666 82.5(3) ?
O3 Y1 O1 . 3_566 91.0(3) ?
O2 Y1 O1 4_566 3_566 93.5(3) ?
O4 Y1 O1 1_565 3_566 87.2(3) ?
O5 Y1 O1 . 3_566 88.7(3) ?
O7 Y1 O1 3_666 3_566 170.5(3) ?
O3 Y1 Ba4 . . 126.1(2) ?
O2 Y1 Ba4 4_566 . 125.5(2) ?
O4 Y1 Ba4 1_565 . 55.73(19) ?
O5 Y1 Ba4 . . 53.4(2) ?
O7 Y1 Ba4 3_666 . 120.7(2) ?
O1 Y1 Ba4 3_566 . 50.33(17) ?
O3 Y1 Ba2 . 2_655 54.3(2) ?
O2 Y1 Ba2 4_566 2_655 123.3(2) ?
O4 Y1 Ba2 1_565 2_655 130.5(2) ?
O5 Y1 Ba2 . 2_655 58.5(2) ?
O7 Y1 Ba2 3_666 2_655 55.09(19) ?
O1 Y1 Ba2 3_566 2_655 122.40(18) ?
Ba4 Y1 Ba2 . 2_655 111.03(3) ?
O3 Y1 Ba2 . 2_665 126.6(2) ?
O2 Y1 Ba2 4_566 2_665 57.4(2) ?
O4 Y1 Ba2 1_565 2_665 51.6(2) ?
O5 Y1 Ba2 . 2_665 117.9(2) ?
O7 Y1 Ba2 3_666 2_665 57.10(19) ?
O1 Y1 Ba2 3_566 2_665 125.54(18) ?
Ba4 Y1 Ba2 . 2_665 107.22(3) ?
Ba2 Y1 Ba2 2_655 2_665 111.88(3) ?
O3 Y1 Ba3 . . 132.7(2) ?
O2 Y1 Ba3 4_566 . 125.2(2) ?
O4 Y1 Ba3 1_565 . 52.26(19) ?
O5 Y1 Ba3 . . 50.1(2) ?
O7 Y1 Ba3 3_666 . 53.9(2) ?
O1 Y1 Ba3 3_566 . 117.37(18) ?
Ba4 Y1 Ba3 . . 67.069(17) ?
Ba2 Y1 Ba3 2_655 . 78.33(3) ?
Ba2 Y1 Ba3 2_665 . 67.83(2) ?
O3 Y1 Ba1 . 2_565 122.9(2) ?
O2 Y1 Ba1 4_566 2_565 55.8(2) ?
O4 Y1 Ba1 1_565 2_565 52.21(19) ?
O5 Y1 Ba1 . 2_565 122.6(2) ?
O7 Y1 Ba1 3_666 2_565 127.11(19) ?
O1 Y1 Ba1 3_566 2_565 55.78(18) ?
Ba4 Y1 Ba1 . 2_565 69.69(2) ?
Ba2 Y1 Ba1 2_655 2_565 177.19(4) ?
Ba2 Y1 Ba1 2_665 2_565 70.16(2) ?
Ba3 Y1 Ba1 . 2_565 104.37(3) ?
O3 Y1 Ba2 . 4_566 54.6(2) ?
O2 Y1 Ba2 4_566 4_566 52.7(2) ?
O4 Y1 Ba2 1_565 4_566 123.4(2) ?
O5 Y1 Ba2 . 4_566 128.5(2) ?
O7 Y1 Ba2 3_666 4_566 60.4(2) ?
O1 Y1 Ba2 3_566 4_566 128.63(18) ?
Ba4 Y1 Ba2 . 4_566 178.12(3) ?
Ba2 Y1 Ba2 2_655 4_566 70.82(2) ?
Ba2 Y1 Ba2 2_665 4_566 72.01(2) ?
Ba3 Y1 Ba2 . 4_566 113.90(3) ?
Ba1 Y1 Ba2 2_565 4_566 108.44(3) ?
O6 Al1 O8 . . 106.4(3) ?
O6 Al1 O5 . . 124.3(4) ?
O8 Al1 O5 . . 103.1(4) ?
O6 Al1 O4 . . 108.8(4) ?
O8 Al1 O4 . . 105.0(4) ?
O5 Al1 O4 . . 107.5(4) ?
O6 Al1 Ba1 . 2 158.4(3) ?
O8 Al1 Ba1 . 2 62.87(9) ?
O5 Al1 Ba1 . 2 77.2(3) ?
O4 Al1 Ba1 . 2 60.3(3) ?
O6 Al1 Ba4 . 1_545 83.7(3) ?
O8 Al1 Ba4 . 1_545 63.0(3) ?
O5 Al1 Ba4 . 1_545 151.9(3) ?
O4 Al1 Ba4 . 1_545 58.2(3) ?
Ba1 Al1 Ba4 2 1_545 74.73(7) ?
O6 Al1 Ba3 . 1_545 55.2(3) ?
O8 Al1 Ba3 . 1_545 131.2(3) ?
O5 Al1 Ba3 . 1_545 124.9(3) ?
O4 Al1 Ba3 . 1_545 55.9(3) ?
Ba1 Al1 Ba3 2 1_545 116.04(9) ?
Ba4 Al1 Ba3 1_545 1_545 69.87(6) ?
O6 Al1 Ba4 . . 112.4(3) ?
O8 Al1 Ba4 . . 55.6(3) ?
O5 Al1 Ba4 . . 53.5(3) ?
O4 Al1 Ba4 . . 138.0(3) ?
Ba1 Al1 Ba4 2 . 78.14(7) ?
Ba4 Al1 Ba4 1_545 . 118.58(9) ?
Ba3 Al1 Ba4 1_545 . 165.66(10) ?
O6 Al1 Ba2 . 2_655 114.5(3) ?
O8 Al1 Ba2 . 2_655 138.01(14) ?
O5 Al1 Ba2 . 2_655 61.2(3) ?
O4 Al1 Ba2 . 2_655 53.4(3) ?
Ba1 Al1 Ba2 2 2_655 75.39(6) ?
Ba4 Al1 Ba2 1_545 2_655 111.54(9) ?
Ba3 Al1 Ba2 1_545 2_655 70.87(6) ?
Ba4 Al1 Ba2 . 2_655 113.11(9) ?
O6 Al1 Ba1 . . 51.4(3) ?
O8 Al1 Ba1 . . 56.24(9) ?
O5 Al1 Ba1 . . 122.6(3) ?
O4 Al1 Ba1 . . 128.7(3) ?
Ba1 Al1 Ba1 2 . 118.55(9) ?
Ba4 Al1 Ba1 1_545 . 71.76(6) ?
Ba3 Al1 Ba1 1_545 . 98.38(8) ?
Ba4 Al1 Ba1 . . 75.06(6) ?
Ba2 Al1 Ba1 2_655 . 165.69(10) ?
O7 Al2 O2 . 4_556 105.2(4) ?
O7 Al2 O1 . . 126.6(4) ?
O2 Al2 O1 4_556 . 107.3(4) ?
O7 Al2 O3 . . 104.0(4) ?
O2 Al2 O3 4_556 . 107.2(4) ?
O1 Al2 O3 . . 105.3(4) ?
O7 Al2 Ba2 . 2_655 72.8(3) ?
O2 Al2 Ba2 4_556 2_655 66.4(3) ?
O1 Al2 Ba2 . 2_655 160.2(3) ?
O3 Al2 Ba2 . 2_655 61.5(3) ?
O7 Al2 Ba1 . 2 149.8(3) ?
O2 Al2 Ba1 4_556 2 62.4(3) ?
O1 Al2 Ba1 . 2 83.5(2) ?
O3 Al2 Ba1 . 2 59.2(3) ?
Ba2 Al2 Ba1 2_655 2 76.97(7) ?
O7 Al2 Ba1 . 4_556 114.6(3) ?
O2 Al2 Ba1 4_556 4_556 51.7(3) ?
O1 Al2 Ba1 . 4_556 61.3(3) ?
O3 Al2 Ba1 . 4_556 139.4(3) ?
Ba2 Al2 Ba1 2_655 4_556 117.73(10) ?
Ba1 Al2 Ba1 2 4_556 80.54(7) ?
O7 Al2 Ba1 . 4_566 111.9(3) ?
O2 Al2 Ba1 4_556 4_566 141.7(3) ?
O1 Al2 Ba1 . 4_566 56.4(3) ?
O3 Al2 Ba1 . 4_566 55.4(3) ?
Ba2 Al2 Ba1 2_655 4_566 115.95(10) ?
Ba1 Al2 Ba1 2 4_566 80.48(7) ?
Ba1 Al2 Ba1 4_556 4_566 116.26(8) ?
O7 Al2 Ba2 . 4_566 54.7(3) ?
O2 Al2 Ba2 4_556 4_566 141.1(3) ?
O1 Al2 Ba2 . 4_566 111.2(3) ?
O3 Al2 Ba2 . 4_566 57.0(3) ?
Ba2 Al2 Ba2 2_655 4_566 75.29(7) ?
Ba1 Al2 Ba2 2 4_566 116.21(9) ?
Ba1 Al2 Ba2 4_556 4_566 161.75(10) ?
Ba1 Al2 Ba2 4_566 4_566 63.02(6) ?
O7 Al2 Ba2 . 4_556 57.5(3) ?
O2 Al2 Ba2 4_556 4_556 53.8(3) ?
O1 Al2 Ba2 . 4_556 115.8(3) ?
O3 Al2 Ba2 . 4_556 138.1(3) ?
Ba2 Al2 Ba2 2_655 4_556 76.70(6) ?
Ba1 Al2 Ba2 2 4_556 116.19(9) ?
Ba1 Al2 Ba2 4_556 4_556 63.13(6) ?
Ba1 Al2 Ba2 4_566 4_556 161.89(10) ?
Ba2 Al2 Ba2 4_566 4_556 111.38(8) ?
Al2 O1 Y1 . 3_566 140.7(4) ?
Al2 O1 Ba4 . 3_566 132.1(3) ?
Y1 O1 Ba4 3_566 3_566 86.3(2) ?
Al2 O1 Ba1 . 4_566 93.1(3) ?
Y1 O1 Ba1 3_566 4_566 86.8(2) ?
Ba4 O1 Ba1 3_566 4_566 99.3(2) ?
Al2 O1 Ba1 . 4_556 87.8(3) ?
Y1 O1 Ba1 3_566 4_556 83.5(2) ?
Ba4 O1 Ba1 3_566 4_556 90.6(2) ?
Ba1 O1 Ba1 4_566 4_556 165.6(3) ?
Al2 O2 Y1 4 4_565 164.1(6) ?
Al2 O2 Ba1 4 . 97.8(4) ?
Y1 O2 Ba1 4_565 . 97.4(3) ?
Al2 O2 Ba2 4 . 96.8(4) ?
Y1 O2 Ba2 4_565 . 89.9(3) ?
Ba1 O2 Ba2 . . 81.4(3) ?
Al2 O2 Ba1 4 3 86.3(4) ?
Y1 O2 Ba1 4_565 3 86.6(3) ?
Ba1 O2 Ba1 . 3 100.6(2) ?
Ba2 O2 Ba1 . 3 176.1(4) ?
Al2 O2 Ba2 4 3_655 81.2(3) ?
Y1 O2 Ba2 4_565 3_655 84.3(3) ?
Ba1 O2 Ba2 . 3_655 172.7(4) ?
Ba2 O2 Ba2 . 3_655 91.5(2) ?
Ba1 O2 Ba2 3 3_655 86.6(3) ?
Al2 O3 Y1 . . 172.5(5) ?
Al2 O3 Ba2 . 2_655 85.6(4) ?
Y1 O3 Ba2 . 2_655 86.9(3) ?
Al2 O3 Ba1 . 4_566 94.0(4) ?
Y1 O3 Ba1 . 4_566 93.5(3) ?
Ba2 O3 Ba1 2_655 4_566 168.4(3) ?
Al2 O3 Ba1 . 2 89.2(4) ?
Y1 O3 Ba1 . 2 90.0(3) ?
Ba2 O3 Ba1 2_655 2 91.4(3) ?
Ba1 O3 Ba1 4_566 2 100.2(3) ?
Al2 O3 Ba2 . 4_566 93.0(4) ?
Y1 O3 Ba2 . 4_566 88.1(3) ?
Ba2 O3 Ba2 2_655 4_566 90.7(2) ?
Ba1 O3 Ba2 4_566 4_566 77.7(2) ?
Ba1 O3 Ba2 2 4_566 177.1(4) ?
Al1 O4 Y1 . 1_545 173.8(5) ?
Al1 O4 Ba2 . 2_655 96.0(3) ?
Y1 O4 Ba2 1_545 2_655 89.6(2) ?
Al1 O4 Ba3 . 1_545 93.1(3) ?
Y1 O4 Ba3 1_545 1_545 89.5(2) ?
Ba2 O4 Ba3 2_655 1_545 90.3(2) ?
Al1 O4 Ba1 . 2 87.2(3) ?
Y1 O4 Ba1 1_545 2 89.8(2) ?
Ba2 O4 Ba1 2_655 2 93.8(2) ?
Ba3 O4 Ba1 1_545 2 175.8(3) ?
Al1 O4 Ba4 . 1_545 90.1(3) ?
Y1 O4 Ba4 1_545 1_545 84.4(2) ?
Ba2 O4 Ba4 2_655 1_545 173.0(3) ?
Ba3 O4 Ba4 1_545 1_545 86.02(19) ?
Ba1 O4 Ba4 2 1_545 89.8(2) ?
Al1 O5 Y1 . . 150.2(5) ?
Al1 O5 Ba3 . . 118.3(4) ?
Y1 O5 Ba3 . . 91.4(2) ?
Al1 O5 Ba4 . . 96.1(3) ?
Y1 O5 Ba4 . . 86.4(2) ?
Ba3 O5 Ba4 . . 89.5(2) ?
Al1 O5 Ba2 . 2_655 88.4(3) ?
Y1 O5 Ba2 . 2_655 82.4(2) ?
Ba3 O5 Ba2 . 2_655 101.8(3) ?
Ba4 O5 Ba2 . 2_655 164.2(3) ?
Al1 O6 Ba2 . . 150.9(5) ?
Al1 O6 Ba1 . . 100.1(3) ?
Ba2 O6 Ba1 . . 87.7(2) ?
Al1 O6 Ba3 . 1_545 95.0(3) ?
Ba2 O6 Ba3 . 1_545 97.3(2) ?
Ba1 O6 Ba3 . 1_545 138.7(3) ?
Al2 O7 Y1 . 3_666 156.6(5) ?
Al2 O7 Ba2 . 4_566 95.7(3) ?
Y1 O7 Ba2 3_666 4_566 84.5(2) ?
Al2 O7 Ba3 . 3_666 116.1(4) ?
Y1 O7 Ba3 3_666 3_666 86.6(2) ?
Ba2 O7 Ba3 4_566 3_666 101.3(2) ?
Al2 O7 Ba2 . 4_556 92.9(3) ?
Y1 O7 Ba2 3_666 4_556 83.2(2) ?
Ba2 O7 Ba2 4_566 4_556 165.9(3) ?
Ba3 O7 Ba2 3_666 4_556 84.8(2) ?
Al2 O7 Ba2 . 2_655 75.6(3) ?
Y1 O7 Ba2 3_666 2_655 81.1(2) ?
Ba2 O7 Ba2 4_566 2_655 85.5(2) ?
Ba3 O7 Ba2 3_666 2_655 165.4(3) ?
Ba2 O7 Ba2 4_556 2_655 85.8(2) ?
Al1 O8 Al1 2 . 172.0(7) ?
Al1 O8 Ba4 2 . 94.0(3) ?
Al1 O8 Ba4 . . 94.0(3) ?
Al1 O8 Ba1 2 . 85.22(10) ?
Al1 O8 Ba1 . . 94.17(11) ?
Ba4 O8 Ba1 . . 94.37(18) ?
Al1 O8 Ba1 2 2 94.17(11) ?
Al1 O8 Ba1 . 2 85.22(10) ?
Ba4 O8 Ba1 . 2 94.37(18) ?
Ba1 O8 Ba1 . 2 171.3(4) ?
Al1 O8 Ba4 2 1_545 86.0(3) ?
Al1 O8 Ba4 . 1_545 86.0(3) ?
Ba4 O8 Ba4 . 1_545 180.000000 ?
Ba1 O8 Ba4 . 1_545 85.63(18) ?
Ba1 O8 Ba4 2 1_545 85.63(18) ?

loop_
_geom_bond_atom_site_label_1
_geom_bond_atom_site_label_2
_geom_bond_site_symmetry_2
_geom_bond_distance
_geom_bond_publ_flag
Ba1 O2 . 2.735(9) ?
Ba1 O6 . 2.814(8) ?
Ba1 O4 2 2.879(8) ?
Ba1 O3 4_565 2.882(9) ?
Ba1 O1 4_565 2.914(7) ?
Ba1 O3 2 2.921(9) ?
Ba1 O8 . 2.9563(10) ?
Ba1 O2 3 3.019(9) ?
Ba1 O1 4 3.032(7) ?
Ba1 Al1 2 3.310(3) ?
Ba1 Al2 2 3.400(3) ?
Ba1 Al2 4 3.454(3) ?
Ba2 O6 . 2.495(8) ?
Ba2 O4 2_655 2.804(8) ?
Ba2 O3 2_655 2.881(9) ?
Ba2 O2 . 2.914(9) ?
Ba2 O7 4_565 2.917(7) ?
Ba2 O3 4_565 2.989(9) ?
Ba2 O7 4 3.027(7) ?
Ba2 O2 3_655 3.032(9) ?
Ba2 O5 2_655 3.045(8) ?
Ba2 O7 2_655 3.226(8) ?
Ba2 Al2 2_655 3.269(3) ?
Ba2 Al1 2_655 3.475(3) ?
Ba3 O5 . 2.778(8) ?
Ba3 O5 2_655 2.778(8) ?
Ba3 O6 2_665 2.848(8) ?
Ba3 O6 1_565 2.848(8) ?
Ba3 O4 2_665 2.863(7) ?
Ba3 O4 1_565 2.863(7) ?
Ba3 O7 4_565 2.930(8) ?
Ba3 O7 3_666 2.930(8) ?
Ba3 Al1 2_665 3.454(3) ?
Ba3 Al1 1_565 3.454(3) ?
Ba3 Y1 . 3.6199(10) ?
Ba3 Y1 2_655 3.6199(10) ?
Ba4 O1 4_565 2.685(7) ?
Ba4 O1 3_566 2.685(7) ?
Ba4 O5 . 2.798(8) ?
Ba4 O5 2 2.798(8) ?
Ba4 O8 . 2.864(9) ?
Ba4 O4 1_565 2.891(8) ?
Ba4 O4 2_565 2.891(8) ?
Ba4 O8 1_565 3.035(9) ?
Ba4 Al1 1_565 3.399(3) ?
Ba4 Al1 2_565 3.399(3) ?
Ba4 Al1 2 3.462(3) ?
Ba4 Al1 . 3.462(3) ?
Y1 O3 . 2.219(10) ?
Y1 O2 4_566 2.229(10) ?
Y1 O4 1_565 2.242(7) ?
Y1 O5 . 2.256(7) ?
Y1 O7 3_666 2.305(7) ?
Y1 O1 3_566 2.393(7) ?
Al1 O6 . 1.721(8) ?
Al1 O8 . 1.756(3) ?
Al1 O5 . 1.764(8) ?
Al1 O4 . 1.781(8) ?
Al2 O7 . 1.770(7) ?
Al2 O2 4_556 1.770(11) ?
Al2 O1 . 1.776(8) ?
Al2 O3 . 1.782(10) ?

_cod_database_fobs_code 2312688
